data_7031498
loop_
_publ_author_name
'Pal, Amlan K.'
'Hanan, Garry S.'

_publ_section_title
;
 Structural, electrochemical and photophysical investigations of
 Re(i)-complexes of \k(3)N-tridentate heterocyclic ligands.
;
_journal_issue 31
_journal_name_full 'Dalton transactions (Cambridge, England : 2003)'
_journal_page_first 11811
_journal_page_last 11814
_journal_paper_doi 10.1039/c4dt01454e
_journal_volume 43
_journal_year 2014
_chemical_formula_moiety 'C21 H26 N8 O3 Re, Br'
_chemical_formula_sum 'C21 H26 Br N8 O3 Re'
_chemical_formula_weight 704.61
_chemical_name_systematic
; 
 ? 
;
_space_group_IT_number 2
_symmetry_cell_setting triclinic
_symmetry_space_group_name_Hall '-P 1'
_symmetry_space_group_name_H-M 'P -1'
_atom_sites_solution_hydrogens geom
_atom_sites_solution_primary direct
_atom_sites_solution_secondary difmap
_audit_creation_method SHELXL-97
_cell_angle_alpha 104.882(3)
_cell_angle_beta 105.407(3)
_cell_angle_gamma 99.732(3)
_cell_formula_units_Z 2
_cell_length_a 8.2315(6)
_cell_length_b 11.7681(6)
_cell_length_c 13.3936(8)
_cell_measurement_reflns_used 9551
_cell_measurement_temperature 150(2)
_cell_measurement_theta_max 69.34
_cell_measurement_theta_min 3.61
_cell_volume 1168.99(13)
_computing_cell_refinement 'Bruker SAINT'
_computing_data_collection 'Bruker APEX2'
_computing_data_reduction 'Bruker SAINT'
_computing_molecular_graphics 'Bruker SHELXTL'
_computing_publication_material 'Bruker SHELXTL'
_computing_structure_refinement 'SHELXL-97 (Sheldrick, 2008)'
_computing_structure_solution 'SHELXS-97 (Sheldrick, 2008)'
_diffrn_ambient_temperature 150(2)
_diffrn_measured_fraction_theta_full 0.984
_diffrn_measured_fraction_theta_max 0.984
_diffrn_measurement_device_type 'Bruker APEX-II CCD'
_diffrn_measurement_method '\f and \w scans'
_diffrn_radiation_monochromator graphite
_diffrn_radiation_source 'fine-focus sealed tube'
_diffrn_radiation_type CuK\a
_diffrn_radiation_wavelength 1.54178
_diffrn_reflns_av_R_equivalents 0.0536
_diffrn_reflns_av_sigmaI/netI 0.0229
_diffrn_reflns_limit_h_max 9
_diffrn_reflns_limit_h_min -9
_diffrn_reflns_limit_k_max 14
_diffrn_reflns_limit_k_min -11
_diffrn_reflns_limit_l_max 16
_diffrn_reflns_limit_l_min -16
_diffrn_reflns_number 45519
_diffrn_reflns_theta_full 69.81
_diffrn_reflns_theta_max 69.81
_diffrn_reflns_theta_min 3.61
_exptl_absorpt_coefficient_mu 12.524
_exptl_absorpt_correction_T_max 0.3673
_exptl_absorpt_correction_T_min 0.0770
_exptl_absorpt_correction_type multi-scan
_exptl_absorpt_process_details 'SHELXL-97 (Sheldrick, 2008)'
_exptl_crystal_colour yellow
_exptl_crystal_density_diffrn 2.002
_exptl_crystal_density_meas 2.002
_exptl_crystal_density_method 'not measured'
_exptl_crystal_description needle
_exptl_crystal_F_000 684
_exptl_crystal_size_max 0.42
_exptl_crystal_size_mid 0.21
_exptl_crystal_size_min 0.10
_refine_diff_density_max 2.646
_refine_diff_density_min -1.040
_refine_diff_density_rms 0.155
_refine_ls_extinction_method none
_refine_ls_goodness_of_fit_ref 1.082
_refine_ls_hydrogen_treatment constr
_refine_ls_matrix_type full
_refine_ls_number_parameters 301
_refine_ls_number_reflns 4333
_refine_ls_number_restraints 0
_refine_ls_restrained_S_all 1.082
_refine_ls_R_factor_all 0.0337
_refine_ls_R_factor_gt 0.0337
_refine_ls_shift/su_max 0.001
_refine_ls_shift/su_mean 0.000
_refine_ls_structure_factor_coef Fsqd
_refine_ls_weighting_details 'calc w=1/[\s^2^(Fo^2^)+(0.0578P)^2^+4.3060P] where P=(Fo^2^+2Fc^2^)/3'
_refine_ls_weighting_scheme calc
_refine_ls_wR_factor_gt 0.0907
_refine_ls_wR_factor_ref 0.0907
_reflns_number_gt 4333
_reflns_number_total 4333
_reflns_threshold_expression >2sigma(I)
_cod_data_source_file c4dt01454e2.cif
_cod_data_source_block amln98
_cod_depositor_comments
;
The following automatic conversions were performed:

'_symmetry_cell_setting' value 'Triclinic' changed to 'triclinic'
according to
/usr/data/users/saulius/crontab/automatic-downloads/rss-feeds/RSC/lib/dictionaries/cif_core.dic
dictionary named 'cif_core.dic' version 2.4.2 from 2011-04-26.

Automatic conversion script
Id: cif_fix_values 2281 2013-09-26 08:29:07Z andrius 

 Adding full bibliography for 7031497--7031498.cif.
;
_cod_original_sg_symbol_Hall -P1
_cod_original_sg_symbol_H-M P-1
_cod_database_code 7031498

loop_
_symmetry_equiv_pos_as_xyz
'x, y, z'
'-x, -y, -z'

loop_
_atom_site_label
_atom_site_type_symbol
_atom_site_fract_x
_atom_site_fract_y
_atom_site_fract_z
_atom_site_U_iso_or_equiv
_atom_site_adp_type
_atom_site_occupancy
_atom_site_symmetry_multiplicity
_atom_site_calc_flag
_atom_site_refinement_flags
_atom_site_disorder_assembly
_atom_site_disorder_group
Br1 Br 0.27302(7) 0.14507(4) 0.45772(4) 0.02509(13) Uani 1 1 d . . .
Re1 Re 0.82317(2) 0.336853(15) 0.124796(14) 0.01690(10) Uani 1 1 d . . .
O1 O 0.4539(6) 0.1754(4) -0.0053(4) 0.0545(13) Uani 1 1 d . . .
O2 O 0.9217(7) 0.2657(4) -0.0843(4) 0.0466(8) Uani 1 1 d . . .
O3 O 0.7078(7) 0.5497(4) 0.0573(4) 0.0466(8) Uani 1 1 d . . .
N1 N 0.7817(5) 0.3871(3) 0.2814(3) 0.0160(7) Uani 1 1 d . . .
N2 N 0.6977(6) 0.4557(4) 0.4710(3) 0.0249(8) Uani 1 1 d . . .
N3 N 0.9334(5) 0.5878(3) 0.3148(3) 0.0190(8) Uani 1 1 d . B .
N4 N 1.2132(5) 0.6658(3) 0.3135(3) 0.0207(8) Uani 1 1 d . B .
N5 N 1.0779(5) 0.4572(3) 0.2322(3) 0.0203(8) Uani 1 1 d . B .
N6 N 0.6523(5) 0.1812(3) 0.2497(3) 0.0194(8) Uani 1 1 d . . .
N7 N 0.7870(5) 0.0205(3) 0.2343(3) 0.0198(8) Uani 1 1 d . . .
N8 N 0.8925(5) 0.1903(3) 0.1871(3) 0.0182(8) Uani 1 1 d . . .
C1 C 0.6936(6) 0.3031(4) 0.3139(4) 0.0183(9) Uani 1 1 d . . .
C2 C 0.6468(7) 0.3403(4) 0.4074(4) 0.0238(10) Uani 1 1 d . . .
H2 H 0.5766 0.2818 0.4262 0.029 Uiso 1 1 calc R . .
C3 C 0.7960(7) 0.5360(4) 0.4435(4) 0.0242(10) Uani 1 1 d . . .
H3 H 0.8385 0.6179 0.4903 0.029 Uiso 1 1 calc R . .
C4 C 0.8386(6) 0.5034(4) 0.3476(4) 0.0176(9) Uani 1 1 d . . .
C5 C 0.9104(6) 0.7124(4) 0.3400(4) 0.0219(9) Uani 1 1 d . . .
H5A H 0.8127 0.7164 0.3696 0.026 Uiso 1 1 calc R . .
H5B H 0.8825 0.7355 0.2725 0.026 Uiso 1 1 calc R . .
C6 C 1.0763(6) 0.7990(4) 0.4227(4) 0.0231(10) Uani 1 1 d . . .
H6A H 1.1051 0.7763 0.4903 0.028 Uiso 1 1 calc R . .
H6B H 1.0622 0.8830 0.4414 0.028 Uiso 1 1 calc R . .
C7 C 1.2201(6) 0.7915(4) 0.3725(4) 0.0241(10) Uani 1 1 d . . .
H7A H 1.2108 0.8395 0.3213 0.029 Uiso 1 1 calc R . .
H7B H 1.3343 0.8281 0.4309 0.029 Uiso 1 1 calc R . .
C8 C 1.3602(6) 0.6527(5) 0.2725(4) 0.0271(10) Uani 1 1 d . . .
H8A H 1.3320 0.6591 0.1979 0.032 Uiso 1 1 calc R A 1
H8B H 1.4651 0.7185 0.3203 0.032 Uiso 1 1 calc R A 1
C9 C 1.3945(10) 0.5343(6) 0.2709(9) 0.063(2) Uani 1 1 d . B 1
H9A H 1.4800 0.5207 0.2322 0.076 Uiso 1 1 calc R B 1
H9B H 1.4484 0.5365 0.3471 0.076 Uiso 1 1 calc R B 1
C10 C 1.2421(7) 0.4326(5) 0.2194(5) 0.0344(12) Uani 1 1 d . . .
H10A H 1.2648 0.3661 0.2495 0.041 Uiso 1 1 calc R B 1
H10B H 1.2261 0.4029 0.1404 0.041 Uiso 1 1 calc R B 1
C11 C 1.0805(6) 0.5682(4) 0.2856(4) 0.0174(9) Uani 1 1 d . . .
C12 C 0.5003(6) 0.0953(4) 0.2497(4) 0.0254(10) Uani 1 1 d . . .
H12A H 0.4377 0.0390 0.1747 0.030 Uiso 1 1 calc R . .
H12B H 0.4193 0.1403 0.2742 0.030 Uiso 1 1 calc R . .
C13 C 0.5599(7) 0.0236(4) 0.3256(5) 0.0297(11) Uani 1 1 d . . .
H13A H 0.6184 0.0794 0.4012 0.036 Uiso 1 1 calc R . .
H13B H 0.4582 -0.0353 0.3251 0.036 Uiso 1 1 calc R . .
C14 C 0.6847(7) -0.0429(5) 0.2873(4) 0.0285(11) Uani 1 1 d . . .
H14A H 0.7655 -0.0549 0.3509 0.034 Uiso 1 1 calc R . .
H14B H 0.6177 -0.1242 0.2353 0.034 Uiso 1 1 calc R . .
C15 C 0.9063(6) -0.0472(4) 0.1983(4) 0.0217(9) Uani 1 1 d . . .
H15A H 0.8446 -0.1343 0.1623 0.026 Uiso 1 1 calc R . .
H15B H 1.0055 -0.0405 0.2624 0.026 Uiso 1 1 calc R . .
C16 C 0.9733(7) 0.0021(4) 0.1196(4) 0.0244(10) Uani 1 1 d . . .
H16A H 0.8794 -0.0208 0.0487 0.029 Uiso 1 1 calc R . .
H16B H 1.0706 -0.0323 0.1069 0.029 Uiso 1 1 calc R . .
C17 C 1.0359(6) 0.1396(4) 0.1681(4) 0.0210(9) Uani 1 1 d . . .
H17A H 1.1321 0.1620 0.2379 0.025 Uiso 1 1 calc R . .
H17B H 1.0808 0.1736 0.1174 0.025 Uiso 1 1 calc R . .
C18 C 0.7851(6) 0.1303(4) 0.2232(3) 0.0161(8) Uani 1 1 d . . .
C19 C 0.5907(8) 0.2348(5) 0.0427(4) 0.0332(12) Uani 1 1 d . . .
C20 C 0.8851(8) 0.2917(5) -0.0066(4) 0.0298(12) Uani 1 1 d . . .
C21 C 0.7556(7) 0.4688(5) 0.0830(4) 0.0310(12) Uani 1 1 d . . .

loop_
_atom_site_aniso_label
_atom_site_aniso_U_11
_atom_site_aniso_U_22
_atom_site_aniso_U_33
_atom_site_aniso_U_23
_atom_site_aniso_U_13
_atom_site_aniso_U_12
Br1 0.0331(3) 0.0218(3) 0.0250(3) 0.0090(2) 0.0137(2) 0.0096(2)
Re1 0.02513(14) 0.01288(13) 0.01619(13) 0.01003(9) 0.00571(9) 0.00702(9)
O1 0.037(2) 0.052(3) 0.047(3) 0.013(2) -0.016(2) -0.009(2)
O2 0.073(2) 0.0362(16) 0.0456(18) 0.0289(14) 0.0196(16) 0.0270(16)
O3 0.073(2) 0.0362(16) 0.0456(18) 0.0289(14) 0.0196(16) 0.0270(16)
N1 0.0223(18) 0.0148(18) 0.0154(17) 0.0095(14) 0.0056(14) 0.0097(14)
N2 0.037(2) 0.0195(19) 0.028(2) 0.0138(17) 0.0162(18) 0.0125(17)
N3 0.026(2) 0.0092(17) 0.028(2) 0.0097(15) 0.0117(16) 0.0087(15)
N4 0.0250(19) 0.0121(17) 0.027(2) 0.0072(15) 0.0115(16) 0.0042(15)
N5 0.0188(18) 0.0113(17) 0.028(2) 0.0038(15) 0.0069(16) 0.0028(14)
N6 0.0218(18) 0.0144(17) 0.028(2) 0.0115(15) 0.0113(15) 0.0063(14)
N7 0.0263(19) 0.0146(18) 0.0223(19) 0.0099(15) 0.0092(16) 0.0068(15)
N8 0.0250(19) 0.0138(17) 0.0223(19) 0.0121(15) 0.0104(15) 0.0076(15)
C1 0.022(2) 0.013(2) 0.027(2) 0.0131(18) 0.0091(18) 0.0097(17)
C2 0.033(3) 0.020(2) 0.032(3) 0.018(2) 0.018(2) 0.0151(19)
C3 0.033(3) 0.018(2) 0.027(2) 0.0081(19) 0.014(2) 0.0109(19)
C4 0.019(2) 0.014(2) 0.023(2) 0.0091(17) 0.0067(17) 0.0078(16)
C5 0.028(2) 0.012(2) 0.032(3) 0.0119(19) 0.012(2) 0.0111(18)
C6 0.031(2) 0.011(2) 0.030(2) 0.0078(18) 0.012(2) 0.0072(18)
C7 0.030(2) 0.011(2) 0.033(3) 0.0082(19) 0.011(2) 0.0049(18)
C8 0.025(2) 0.026(2) 0.037(3) 0.016(2) 0.015(2) 0.007(2)
C9 0.048(4) 0.036(4) 0.115(7) 0.020(4) 0.044(4) 0.013(3)
C10 0.029(3) 0.023(3) 0.059(4) 0.013(2) 0.024(3) 0.013(2)
C11 0.023(2) 0.014(2) 0.020(2) 0.0110(17) 0.0080(17) 0.0079(17)
C12 0.023(2) 0.019(2) 0.036(3) 0.009(2) 0.013(2) 0.0024(18)
C13 0.040(3) 0.018(2) 0.040(3) 0.016(2) 0.022(2) 0.007(2)
C14 0.045(3) 0.019(2) 0.033(3) 0.017(2) 0.022(2) 0.011(2)
C15 0.030(2) 0.015(2) 0.026(2) 0.0116(18) 0.0104(19) 0.0100(18)
C16 0.036(3) 0.017(2) 0.032(3) 0.014(2) 0.019(2) 0.0124(19)
C17 0.026(2) 0.016(2) 0.029(2) 0.0132(19) 0.0138(19) 0.0095(18)
C18 0.021(2) 0.0123(19) 0.017(2) 0.0081(16) 0.0046(16) 0.0069(16)
C19 0.043(3) 0.029(3) 0.024(3) 0.013(2) 0.002(2) 0.009(2)
C20 0.059(3) 0.025(3) 0.014(2) 0.0108(19) 0.018(2) 0.016(2)
C21 0.027(3) 0.036(3) 0.022(2) 0.011(2) 0.002(2) -0.005(2)

loop_
_atom_type_symbol
_atom_type_description
_atom_type_scat_dispersion_real
_atom_type_scat_dispersion_imag
_atom_type_scat_source
C C 0.0181 0.0091 'International Tables Vol C Tables 4.2.6.8 and 6.1.1.4'
H H 0.0000 0.0000 'International Tables Vol C Tables 4.2.6.8 and 6.1.1.4'
Br Br -0.6763 1.2805 'International Tables Vol C Tables 4.2.6.8 and 6.1.1.4'
N N 0.0311 0.0180 'International Tables Vol C Tables 4.2.6.8 and 6.1.1.4'
O O 0.0492 0.0322 'International Tables Vol C Tables 4.2.6.8 and 6.1.1.4'
Re Re -5.2083 5.8923 'International Tables Vol C Tables 4.2.6.8 and 6.1.1.4'

loop_
_geom_angle_atom_site_label_1
_geom_angle_atom_site_label_2
_geom_angle_atom_site_label_3
_geom_angle
C21 Re1 C20 87.9(2)
C21 Re1 C19 89.6(2)
C20 Re1 C19 88.6(3)
C21 Re1 N1 95.77(19)
C20 Re1 N1 173.86(19)
C19 Re1 N1 96.3(2)
C21 Re1 N8 174.34(19)
C20 Re1 N8 97.77(18)
C19 Re1 N8 90.28(19)
N1 Re1 N8 78.61(14)
C21 Re1 N5 90.48(18)
C20 Re1 N5 97.1(2)
C19 Re1 N5 174.25(19)
N1 Re1 N5 77.95(15)
N8 Re1 N5 89.05(15)
C4 N1 C1 118.5(4)
C4 N1 Re1 120.7(3)
C1 N1 Re1 120.8(3)
C3 N2 C2 118.2(4)
C4 N3 C11 121.2(3)
C4 N3 C5 118.8(4)
C11 N3 C5 117.8(4)
C11 N4 C8 118.8(4)
C11 N4 C7 126.2(4)
C8 N4 C7 114.6(4)
C11 N5 C10 118.2(4)
C11 N5 Re1 117.0(3)
C10 N5 Re1 121.8(3)
C1 N6 C18 119.6(4)
C1 N6 C12 119.3(4)
C18 N6 C12 116.1(4)
C18 N7 C14 126.6(4)
C18 N7 C15 121.4(4)
C14 N7 C15 112.0(4)
C18 N8 C17 117.3(4)
C18 N8 Re1 119.6(3)
C17 N8 Re1 121.7(3)
N1 C1 C2 119.7(4)
N1 C1 N6 117.5(4)
C2 C1 N6 122.9(4)
N2 C2 C1 121.7(4)
N2 C2 H2 119.2
C1 C2 H2 119.2
N2 C3 C4 121.8(4)
N2 C3 H3 119.1
C4 C3 H3 119.1
N1 C4 N3 117.8(4)
N1 C4 C3 119.7(4)
N3 C4 C3 122.4(4)
N3 C5 C6 109.2(4)
N3 C5 H5A 109.8
C6 C5 H5A 109.8
N3 C5 H5B 109.8
C6 C5 H5B 109.8
H5A C5 H5B 108.3
C5 C6 C7 107.7(4)
C5 C6 H6A 110.2
C7 C6 H6A 110.2
C5 C6 H6B 110.2
C7 C6 H6B 110.2
H6A C6 H6B 108.5
N4 C7 C6 112.6(4)
N4 C7 H7A 109.1
C6 C7 H7A 109.1
N4 C7 H7B 109.1
C6 C7 H7B 109.1
H7A C7 H7B 107.8
C9 C8 N4 109.3(5)
C9 C8 H8A 109.8
N4 C8 H8A 109.8
C9 C8 H8B 109.8
N4 C8 H8B 109.8
H8A C8 H8B 108.3
C10 C9 C8 114.6(6)
C10 C9 H9A 108.6
C8 C9 H9A 108.6
C10 C9 H9B 108.6
C8 C9 H9B 108.6
H9A C9 H9B 107.6
C9 C10 N5 116.0(5)
C9 C10 H10A 108.3
N5 C10 H10A 108.3
C9 C10 H10B 108.3
N5 C10 H10B 108.3
H10A C10 H10B 107.4
N5 C11 N4 124.7(4)
N5 C11 N3 118.4(4)
N4 C11 N3 116.9(4)
N6 C12 C13 109.5(4)
N6 C12 H12A 109.8
C13 C12 H12A 109.8
N6 C12 H12B 109.8
C13 C12 H12B 109.8
H12A C12 H12B 108.2
C14 C13 C12 108.8(4)
C14 C13 H13A 109.9
C12 C13 H13A 109.9
C14 C13 H13B 109.9
C12 C13 H13B 109.9
H13A C13 H13B 108.3
N7 C14 C13 113.8(4)
N7 C14 H14A 108.8
C13 C14 H14A 108.8
N7 C14 H14B 108.8
C13 C14 H14B 108.8
H14A C14 H14B 107.7
N7 C15 C16 110.3(4)
N7 C15 H15A 109.6
C16 C15 H15A 109.6
N7 C15 H15B 109.6
C16 C15 H15B 109.6
H15A C15 H15B 108.1
C15 C16 C17 108.6(4)
C15 C16 H16A 110.0
C17 C16 H16A 110.0
C15 C16 H16B 110.0
C17 C16 H16B 110.0
H16A C16 H16B 108.4
N8 C17 C16 110.0(4)
N8 C17 H17A 109.7
C16 C17 H17A 109.7
N8 C17 H17B 109.7
C16 C17 H17B 109.7
H17A C17 H17B 108.2
N8 C18 N7 124.9(4)
N8 C18 N6 118.7(4)
N7 C18 N6 116.3(4)
O1 C19 Re1 179.7(7)
O2 C20 Re1 179.6(5)
O3 C21 Re1 177.6(5)

loop_
_geom_bond_atom_site_label_1
_geom_bond_atom_site_label_2
_geom_bond_distance
Re1 C21 1.900(6)
Re1 C20 1.931(5)
Re1 C19 1.934(6)
Re1 N1 2.163(4)
Re1 N8 2.194(4)
Re1 N5 2.195(4)
O1 C19 1.135(7)
O2 C20 1.140(7)
O3 C21 1.184(7)
N1 C4 1.349(6)
N1 C1 1.356(6)
N2 C3 1.328(6)
N2 C2 1.330(6)
N3 C4 1.390(6)
N3 C11 1.404(6)
N3 C5 1.474(5)
N4 C11 1.338(6)
N4 C8 1.470(6)
N4 C7 1.471(6)
N5 C11 1.312(6)
N5 C10 1.473(6)
N6 C1 1.400(6)
N6 C18 1.414(6)
N6 C12 1.469(6)
N7 C18 1.340(6)
N7 C14 1.465(6)
N7 C15 1.467(6)
N8 C18 1.306(6)
N8 C17 1.461(6)
C1 C2 1.394(7)
C2 H2 0.9500
C3 C4 1.397(7)
C3 H3 0.9500
C5 C6 1.509(7)
C5 H5A 0.9900
C5 H5B 0.9900
C6 C7 1.513(7)
C6 H6A 0.9900
C6 H6B 0.9900
C7 H7A 0.9900
C7 H7B 0.9900
C8 C9 1.464(9)
C8 H8A 0.9900
C8 H8B 0.9900
C9 C10 1.446(9)
C9 H9A 0.9900
C9 H9B 0.9900
C10 H10A 0.9900
C10 H10B 0.9900
C12 C13 1.518(7)
C12 H12A 0.9900
C12 H12B 0.9900
C13 C14 1.508(7)
C13 H13A 0.9900
C13 H13B 0.9900
C14 H14A 0.9900
C14 H14B 0.9900
C15 C16 1.506(6)
C15 H15A 0.9900
C15 H15B 0.9900
C16 C17 1.518(6)
C16 H16A 0.9900
C16 H16B 0.9900
C17 H17A 0.9900
C17 H17B 0.9900

loop_
_geom_torsion_atom_site_label_1
_geom_torsion_atom_site_label_2
_geom_torsion_atom_site_label_3
_geom_torsion_atom_site_label_4
_geom_torsion
C21 Re1 N1 C4 -45.0(4)
C20 Re1 N1 C4 81.4(16)
C19 Re1 N1 C4 -135.3(4)
N8 Re1 N1 C4 135.7(3)
N5 Re1 N1 C4 44.2(3)
C21 Re1 N1 C1 133.2(3)
C20 Re1 N1 C1 -100.4(16)
C19 Re1 N1 C1 42.9(4)
N8 Re1 N1 C1 -46.1(3)
N5 Re1 N1 C1 -137.6(3)
C21 Re1 N5 C11 37.8(4)
C20 Re1 N5 C11 125.7(4)
C19 Re1 N5 C11 -53.2(19)
N1 Re1 N5 C11 -58.0(3)
N8 Re1 N5 C11 -136.5(4)
C21 Re1 N5 C10 -122.4(4)
C20 Re1 N5 C10 -34.4(4)
C19 Re1 N5 C10 146.6(17)
N1 Re1 N5 C10 141.8(4)
N8 Re1 N5 C10 63.3(4)
C21 Re1 N8 C18 43.7(18)
C20 Re1 N8 C18 -134.0(4)
C19 Re1 N8 C18 -45.3(4)
N1 Re1 N8 C18 51.1(3)
N5 Re1 N8 C18 129.0(4)
C21 Re1 N8 C17 -149.9(17)
C20 Re1 N8 C17 32.4(4)
C19 Re1 N8 C17 121.1(4)
N1 Re1 N8 C17 -142.5(4)
N5 Re1 N8 C17 -64.6(3)
C4 N1 C1 C2 7.4(6)
Re1 N1 C1 C2 -170.8(3)
C4 N1 C1 N6 -173.3(4)
Re1 N1 C1 N6 8.5(5)
C18 N6 C1 N1 52.5(6)
C12 N6 C1 N1 -153.5(4)
C18 N6 C1 C2 -128.2(5)
C12 N6 C1 C2 25.8(7)
C3 N2 C2 C1 -0.2(7)
N1 C1 C2 N2 -5.3(7)
N6 C1 C2 N2 175.4(4)
C2 N2 C3 C4 3.3(7)
C1 N1 C4 N3 178.0(4)
Re1 N1 C4 N3 -3.8(5)
C1 N1 C4 C3 -4.3(6)
Re1 N1 C4 C3 173.9(3)
C11 N3 C4 N1 -53.1(6)
C5 N3 C4 N1 144.1(4)
C11 N3 C4 C3 129.3(5)
C5 N3 C4 C3 -33.5(6)
N2 C3 C4 N1 -1.1(7)
N2 C3 C4 N3 176.4(4)
C4 N3 C5 C6 112.2(5)
C11 N3 C5 C6 -51.2(5)
N3 C5 C6 C7 60.8(5)
C11 N4 C7 C6 12.9(7)
C8 N4 C7 C6 -174.3(4)
C5 C6 C7 N4 -42.6(5)
C11 N4 C8 C9 -37.1(7)
C7 N4 C8 C9 149.5(6)
N4 C8 C9 C10 49.2(9)
C8 C9 C10 N5 -33.4(10)
C11 N5 C10 C9 1.9(8)
Re1 N5 C10 C9 161.8(6)
C10 N5 C11 N4 12.1(7)
Re1 N5 C11 N4 -148.9(4)
C10 N5 C11 N3 -168.9(4)
Re1 N5 C11 N3 30.2(5)
C8 N4 C11 N5 6.9(7)
C7 N4 C11 N5 179.5(5)
C8 N4 C11 N3 -172.1(4)
C7 N4 C11 N3 0.4(7)
C4 N3 C11 N5 37.3(6)
C5 N3 C11 N5 -159.7(4)
C4 N3 C11 N4 -143.6(4)
C5 N3 C11 N4 19.4(6)
C1 N6 C12 C13 -99.4(5)
C18 N6 C12 C13 55.4(5)
N6 C12 C13 C14 -58.8(5)
C18 N7 C14 C13 3.7(7)
C15 N7 C14 C13 -179.9(4)
C12 C13 C14 N7 31.0(6)
C18 N7 C15 C16 -18.3(6)
C14 N7 C15 C16 165.2(4)
N7 C15 C16 C17 48.5(5)
C18 N8 C17 C16 38.9(6)
Re1 N8 C17 C16 -127.8(3)
C15 C16 C17 N8 -59.5(5)
C17 N8 C18 N7 -6.5(7)
Re1 N8 C18 N7 160.5(3)
C17 N8 C18 N6 175.6(4)
Re1 N8 C18 N6 -17.4(5)
C14 N7 C18 N8 171.5(5)
C15 N7 C18 N8 -4.6(7)
C14 N7 C18 N6 -10.6(7)
C15 N7 C18 N6 173.4(4)
C1 N6 C18 N8 -47.4(6)
C12 N6 C18 N8 157.8(4)
C1 N6 C18 N7 134.5(4)
C12 N6 C18 N7 -20.2(6)
C21 Re1 C19 O1 -50(100)
C20 Re1 C19 O1 -138(100)
N1 Re1 C19 O1 46(100)
N8 Re1 C19 O1 124(100)
N5 Re1 C19 O1 41(100)
C21 Re1 C20 O2 16(90)
C19 Re1 C20 O2 106(91)
N1 Re1 C20 O2 -111(90)
N8 Re1 C20 O2 -164(100)
N5 Re1 C20 O2 -74(91)
C20 Re1 C21 O3 127(12)
C19 Re1 C21 O3 38(12)
N1 Re1 C21 O3 -58(12)
N8 Re1 C21 O3 -51(13)
N5 Re1 C21 O3 -136(12)
